data_7000718
loop_
_publ_author_name
'Park-Gehrke, Lisa S.'
'Freudenthal, John'
'Kaminsky, Werner'
'DiPasquale, Antonio G.'
'Mayer, James M.'

_publ_section_title
;
 Synthesis and oxidation of Cp*IrIII compounds: functionalization of a
 Cp* methyl group
;
_journal_issue 11
_journal_name_full 'Dalton Transactions'
_journal_page_first 1972
_journal_page_last 1983
_journal_paper_doi 10.1039/b820839e
_journal_year 2009
_chemical_formula_moiety 'C21 H23 Cl Ir N'
_chemical_formula_sum 'C21 H23 Cl Ir N'
_chemical_formula_weight 517.05
_chemical_name_common Cp*Ir(ppy)Cl
_chemical_name_systematic LP001
_space_group_IT_number 14
_symmetry_cell_setting monoclinic
_symmetry_Int_Tables_number 14
_symmetry_space_group_name_Hall '-P 2ybc'
_symmetry_space_group_name_H-M 'P 1 21/c 1'
_atom_sites_solution_hydrogens geom
_atom_sites_solution_primary direct
_atom_sites_solution_secondary difmap
_audit_creation_method SHELXL-97
_cell_angle_alpha 90.00
_cell_angle_beta 132.246(3)
_cell_angle_gamma 90.00
_cell_formula_units_Z 4
_cell_length_a 15.3684(10)
_cell_length_b 7.4007(5)
_cell_length_c 21.0300(11)
_cell_measurement_reflns_used 382
_cell_measurement_temperature 130(2)
_cell_volume 1770.6(2)
_computing_cell_refinement 'HKL Scalepack (Otwinowski & Minor 1997)'
_computing_data_collection KappaCCD
_computing_data_reduction 'HKL Scalepack (Otwinowski & Minor 1997)'
_computing_molecular_graphics 'maXus, Zortep'
_computing_publication_material 'SHELXL-97 (Sheldrick, 1997)'
_computing_structure_refinement 'SHELXL-97 (Sheldrick, 1997)'
_computing_structure_solution SIR97
_diffrn_ambient_temperature 130(2)
_diffrn_measured_fraction_theta_full 0.991
_diffrn_measured_fraction_theta_max 0.991
_diffrn_measurement_device_type 'Nonius KappaCCD'
_diffrn_measurement_method '\f and \w scans'
_diffrn_radiation_monochromator graphite
_diffrn_radiation_source 'fine-focus sealed tube'
_diffrn_radiation_type MoK\a
_diffrn_radiation_wavelength 0.71073
_diffrn_reflns_av_R_equivalents 0.1039
_diffrn_reflns_av_sigmaI/netI 0.1661
_diffrn_reflns_limit_h_max 18
_diffrn_reflns_limit_h_min -18
_diffrn_reflns_limit_k_max 8
_diffrn_reflns_limit_k_min -8
_diffrn_reflns_limit_l_max 24
_diffrn_reflns_limit_l_min -24
_diffrn_reflns_number 5440
_diffrn_reflns_theta_full 25.00
_diffrn_reflns_theta_max 25.03
_diffrn_reflns_theta_min 1.79
_exptl_absorpt_coefficient_mu 7.693
_exptl_absorpt_correction_T_max 0.157
_exptl_absorpt_correction_T_min 0.148
_exptl_absorpt_correction_type multi-scan
_exptl_absorpt_process_details HKL2000
_exptl_crystal_colour orange
_exptl_crystal_density_diffrn 1.940
_exptl_crystal_density_method 'not measured'
_exptl_crystal_description 'cut block'
_exptl_crystal_F_000 1000
_exptl_crystal_size_max 0.26
_exptl_crystal_size_mid 0.25
_exptl_crystal_size_min 0.24
_refine_diff_density_max 0.181
_refine_diff_density_min -0.228
_refine_diff_density_rms 0.041
_refine_ls_extinction_method none
_refine_ls_goodness_of_fit_ref 0.845
_refine_ls_hydrogen_treatment constr
_refine_ls_matrix_type full
_refine_ls_number_parameters 224
_refine_ls_number_reflns 3109
_refine_ls_number_restraints 0
_refine_ls_restrained_S_all 0.845
_refine_ls_R_factor_all 0.1172
_refine_ls_R_factor_gt 0.0493
_refine_ls_shift/su_max 0.028
_refine_ls_shift/su_mean 0.001
_refine_ls_structure_factor_coef Fsqd
_refine_ls_weighting_details 'calc w=1/[\s^2^(Fo^2^)+(0.0000P)^2^+0.0000P] where P=(Fo^2^+2Fc^2^)/3'
_refine_ls_weighting_scheme calc
_refine_ls_wR_factor_gt 0.0811
_refine_ls_wR_factor_ref 0.0991
_reflns_number_gt 1720
_reflns_number_total 3109
_reflns_threshold_expression >2sigma(I)
_cod_data_source_file b820839e.txt
_cod_data_source_block shelxl3
_cod_depositor_comments
;
The following automatic conversions were performed:
'_symmetry_cell_setting' value 'Monoclinic' changed to 'monoclinic'
according to '/home/saulius/struct/CIF-dictionaries/cif_core.dic'
dictionary named 'cif_core.dic' version 2.4.1 from 2010-06-29.

Automatic conversion script
Id: cif_fix_enum 1527 2010-12-29 10:47:43Z saulius 
;
_cod_original_cell_volume 1770.63(19)
_cod_original_sg_symbol_H-M 'P 21/c'
_cod_database_code 7000718

loop_
_symmetry_equiv_pos_as_xyz
'x, y, z'
'-x, y+1/2, -z+1/2'
'-x, -y, -z'
'x, -y-1/2, z-1/2'

loop_
_atom_site_label
_atom_site_type_symbol
_atom_site_fract_x
_atom_site_fract_y
_atom_site_fract_z
_atom_site_U_iso_or_equiv
_atom_site_adp_type
_atom_site_occupancy
_atom_site_symmetry_multiplicity
_atom_site_calc_flag
_atom_site_refinement_flags
_atom_site_disorder_assembly
_atom_site_disorder_group
Ir1 Ir 0.24446(5) 0.26643(5) -0.00808(2) 0.0484(8) Uani 1 1 d . . .
Cl1 Cl 0.1864(3) 0.5587(4) -0.07490(18) 0.0604(11) Uani 1 1 d . . .
N1 N 0.2341(10) 0.3697(14) 0.0784(6) 0.065(3) Uani 1 1 d . . .
C3 C 0.1450(11) 0.1251(14) -0.1334(6) 0.050(3) Uani 1 1 d . . .
C4 C 0.0933(12) 0.0836(17) -0.0991(8) 0.059(3) Uani 1 1 d . . .
C5 C 0.1801(12) -0.0054(18) -0.0181(7) 0.054(3) Uani 1 1 d . . .
C1 C 0.2867(10) -0.0143(15) -0.0026(6) 0.040(3) Uani 1 1 d . . .
C2 C 0.2618(11) 0.0707(15) -0.0764(7) 0.050(3) Uani 1 1 d . . .
C11 C 0.4108(11) 0.3750(13) 0.0837(6) 0.044(3) Uani 1 1 d . . .
C21 C 0.1375(11) 0.3707(16) 0.0689(8) 0.054(3) Uani 1 1 d . . .
H7 H 0.0685 0.3127 0.0199 0.065 Uiso 1 1 calc R . .
C20 C 0.1337(11) 0.4479(16) 0.1240(7) 0.052(3) Uani 1 1 d . . .
H8 H 0.0647 0.4415 0.1154 0.063 Uiso 1 1 calc R . .
C19 C 0.2332(12) 0.5384(16) 0.1948(7) 0.058(3) Uani 1 1 d . . .
H9 H 0.2319 0.5947 0.2348 0.070 Uiso 1 1 calc R . .
C18 C 0.3312(12) 0.5466(15) 0.2070(7) 0.055(3) Uani 1 1 d . . .
H10 H 0.3985 0.6080 0.2558 0.066 Uiso 1 1 calc R . .
C17 C 0.3352(11) 0.4657(15) 0.1487(6) 0.052(3) Uani 1 1 d . . .
C16 C 0.4363(12) 0.4617(15) 0.1551(7) 0.055(3) Uani 1 1 d . . .
C15 C 0.5398(12) 0.5406(16) 0.2183(7) 0.062(4) Uani 1 1 d . . .
H13 H 0.5529 0.5956 0.2649 0.075 Uiso 1 1 calc R . .
C14 C 0.6279(13) 0.5424(17) 0.2159(8) 0.069(4) Uani 1 1 d . . .
H14 H 0.7019 0.5967 0.2608 0.083 Uiso 1 1 calc R . .
C13 C 0.6051(11) 0.4629(17) 0.1464(7) 0.059(3) Uani 1 1 d . . .
H15 H 0.6635 0.4630 0.1428 0.070 Uiso 1 1 calc R . .
C12 C 0.4974(12) 0.3836(16) 0.0824(8) 0.057(3) Uani 1 1 d . . .
H16 H 0.4833 0.3321 0.0348 0.069 Uiso 1 1 calc R . .
C8 C 0.0816(12) 0.2125(15) -0.2189(6) 0.064(3) Uani 1 1 d . . .
H17A H 0.0350 0.1215 -0.2644 0.076 Uiso 1 1 calc R . .
H17B H 0.1389 0.2660 -0.2200 0.076 Uiso 1 1 calc R . .
H17C H 0.0295 0.3072 -0.2282 0.076 Uiso 1 1 calc R . .
C9 C -0.0342(13) 0.107(2) -0.1444(8) 0.075(4) Uani 1 1 d . . .
H18A H -0.0740 -0.0106 -0.1662 0.090 Uiso 1 1 calc R . .
H18B H -0.0714 0.1908 -0.1925 0.090 Uiso 1 1 calc R . .
H18C H -0.0402 0.1548 -0.1041 0.090 Uiso 1 1 calc R . .
C10 C 0.1655(12) -0.0844(16) 0.0385(7) 0.056(3) Uani 1 1 d . . .
H19A H 0.1362 -0.2085 0.0202 0.067 Uiso 1 1 calc R . .
H19B H 0.1091 -0.0121 0.0352 0.067 Uiso 1 1 calc R . .
H19C H 0.2414 -0.0853 0.0978 0.067 Uiso 1 1 calc R . .
C6 C 0.4016(10) -0.1045(14) 0.0710(7) 0.050(3) Uani 1 1 d . . .
H20A H 0.4056 -0.2234 0.0526 0.060 Uiso 1 1 calc R . .
H20B H 0.4064 -0.1191 0.1196 0.060 Uiso 1 1 calc R . .
H20C H 0.4672 -0.0296 0.0885 0.060 Uiso 1 1 calc R . .
C7 C 0.3418(11) 0.0644(17) -0.0939(7) 0.060(3) Uani 1 1 d . . .
H21A H 0.3462 -0.0598 -0.1077 0.071 Uiso 1 1 calc R . .
H21B H 0.4205 0.1053 -0.0429 0.071 Uiso 1 1 calc R . .
H21C H 0.3108 0.1436 -0.1425 0.071 Uiso 1 1 calc R . .

loop_
_atom_site_aniso_label
_atom_site_aniso_U_11
_atom_site_aniso_U_22
_atom_site_aniso_U_33
_atom_site_aniso_U_23
_atom_site_aniso_U_13
_atom_site_aniso_U_12
Ir1 0.0467(8) 0.0435(8) 0.0476(8) -0.0015(3) 0.0286(6) 0.0009(3)
Cl1 0.065(2) 0.0416(17) 0.0532(18) 0.0025(13) 0.0307(18) 0.0009(15)
N1 0.060(8) 0.061(7) 0.067(7) 0.004(5) 0.040(6) -0.006(6)
C3 0.050(8) 0.039(6) 0.036(6) -0.001(5) 0.019(6) 0.006(6)
C4 0.062(10) 0.060(7) 0.065(8) 0.002(6) 0.047(8) 0.008(7)
C5 0.051(9) 0.053(8) 0.057(7) -0.010(6) 0.036(7) -0.004(7)
C1 0.035(7) 0.041(7) 0.034(6) -0.004(5) 0.019(5) 0.003(5)
C2 0.050(8) 0.040(6) 0.053(7) -0.006(5) 0.032(7) -0.005(6)
C11 0.050(8) 0.038(6) 0.034(6) 0.004(4) 0.024(6) 0.014(5)
C21 0.041(8) 0.054(7) 0.060(7) 0.006(6) 0.031(7) 0.002(6)
C20 0.051(8) 0.056(7) 0.042(6) 0.007(6) 0.028(6) 0.013(6)
C19 0.071(10) 0.048(7) 0.047(7) -0.003(6) 0.037(7) 0.006(7)
C18 0.062(9) 0.044(7) 0.039(6) 0.003(5) 0.026(6) 0.005(6)
C17 0.053(8) 0.043(6) 0.033(6) -0.003(5) 0.018(6) 0.010(6)
C16 0.056(9) 0.044(7) 0.052(7) 0.013(6) 0.032(7) 0.017(6)
C15 0.051(9) 0.046(7) 0.047(7) 0.001(6) 0.015(7) 0.010(6)
C14 0.053(9) 0.050(7) 0.061(8) 0.002(6) 0.021(7) -0.002(7)
C13 0.040(8) 0.061(8) 0.053(7) 0.000(6) 0.023(6) -0.005(6)
C12 0.059(9) 0.057(8) 0.057(7) -0.003(6) 0.040(7) -0.003(7)
C8 0.070(9) 0.046(7) 0.053(6) 0.005(6) 0.032(6) 0.004(7)
C9 0.068(11) 0.080(10) 0.066(8) -0.016(7) 0.040(8) 0.002(8)
C10 0.070(9) 0.048(7) 0.059(7) 0.005(6) 0.047(7) 0.001(6)
C6 0.042(7) 0.041(6) 0.048(6) -0.003(5) 0.022(6) -0.003(5)
C7 0.068(10) 0.058(7) 0.057(7) -0.007(6) 0.044(7) 0.004(7)

loop_
_atom_type_symbol
_atom_type_description
_atom_type_scat_dispersion_real
_atom_type_scat_dispersion_imag
_atom_type_scat_source
C C 0.0033 0.0016 'International Tables Vol C Tables 4.2.6.8 and 6.1.1.4'
H H 0.0000 0.0000 'International Tables Vol C Tables 4.2.6.8 and 6.1.1.4'
N N 0.0061 0.0033 'International Tables Vol C Tables 4.2.6.8 and 6.1.1.4'
Cl Cl 0.1484 0.1585 'International Tables Vol C Tables 4.2.6.8 and 6.1.1.4'
Ir Ir -1.4442 7.9887 'International Tables Vol C Tables 4.2.6.8 and 6.1.1.4'

loop_
_geom_angle_atom_site_label_1
_geom_angle_atom_site_label_2
_geom_angle_atom_site_label_3
_geom_angle
_geom_angle_site_symmetry_1
_geom_angle_site_symmetry_3
_geom_angle_publ_flag
C11 Ir1 N1 79.3(4) . . ?
C11 Ir1 C1 100.7(4) . . ?
N1 Ir1 C1 120.4(4) . . ?
C11 Ir1 C2 104.6(4) . . ?
N1 Ir1 C2 159.7(4) . . ?
C1 Ir1 C2 39.6(4) . . ?
C11 Ir1 C5 130.0(4) . . ?
N1 Ir1 C5 97.3(4) . . ?
C1 Ir1 C5 38.7(4) . . ?
C2 Ir1 C5 64.7(4) . . ?
C11 Ir1 C4 164.6(4) . . ?
N1 Ir1 C4 109.1(4) . . ?
C1 Ir1 C4 64.0(4) . . ?
C2 Ir1 C4 63.0(4) . . ?
C5 Ir1 C4 38.0(4) . . ?
C11 Ir1 C3 136.2(5) . . ?
N1 Ir1 C3 144.5(5) . . ?
C1 Ir1 C3 63.5(4) . . ?
C2 Ir1 C3 36.7(4) . . ?
C5 Ir1 C3 63.2(4) . . ?
C4 Ir1 C3 37.3(4) . . ?
C11 Ir1 Cl1 86.3(3) . . ?
N1 Ir1 Cl1 87.9(3) . . ?
C1 Ir1 Cl1 151.6(3) . . ?
C2 Ir1 Cl1 112.0(3) . . ?
C5 Ir1 Cl1 143.7(3) . . ?
C4 Ir1 Cl1 106.5(3) . . ?
C3 Ir1 Cl1 92.3(3) . . ?
C21 N1 C17 118.3(11) . . ?
C21 N1 Ir1 126.4(9) . . ?
C17 N1 Ir1 114.9(9) . . ?
C2 C3 C4 109.8(10) . . ?
C2 C3 C8 125.6(12) . . ?
C4 C3 C8 124.7(11) . . ?
C2 C3 Ir1 69.7(6) . . ?
C4 C3 Ir1 70.9(7) . . ?
C8 C3 Ir1 126.3(7) . . ?
C3 C4 C5 108.2(11) . . ?
C3 C4 C9 126.0(11) . . ?
C5 C4 C9 125.4(11) . . ?
C3 C4 Ir1 71.8(7) . . ?
C5 C4 Ir1 69.9(7) . . ?
C9 C4 Ir1 129.8(9) . . ?
C4 C5 C1 107.3(10) . . ?
C4 C5 C10 128.1(12) . . ?
C1 C5 C10 124.5(12) . . ?
C4 C5 Ir1 72.0(7) . . ?
C1 C5 Ir1 69.4(8) . . ?
C10 C5 Ir1 126.3(8) . . ?
C5 C1 C2 107.0(10) . . ?
C5 C1 C6 128.3(10) . . ?
C2 C1 C6 124.5(11) . . ?
C5 C1 Ir1 71.9(8) . . ?
C2 C1 Ir1 71.0(6) . . ?
C6 C1 Ir1 125.7(7) . . ?
C3 C2 C1 107.7(11) . . ?
C3 C2 C7 126.3(10) . . ?
C1 C2 C7 124.9(11) . . ?
C3 C2 Ir1 73.6(7) . . ?
C1 C2 Ir1 69.4(6) . . ?
C7 C2 Ir1 131.7(8) . . ?
C12 C11 C16 115.0(11) . . ?
C12 C11 Ir1 128.0(8) . . ?
C16 C11 Ir1 116.8(9) . . ?
C20 C21 N1 124.0(12) . . ?
C20 C21 H7 118.0 . . ?
N1 C21 H7 118.0 . . ?
C21 C20 C19 118.6(13) . . ?
C21 C20 H8 120.7 . . ?
C19 C20 H8 120.7 . . ?
C18 C19 C20 120.5(11) . . ?
C18 C19 H9 119.8 . . ?
C20 C19 H9 119.8 . . ?
C19 C18 C17 121.0(12) . . ?
C19 C18 H10 119.5 . . ?
C17 C18 H10 119.5 . . ?
C18 C17 N1 117.6(12) . . ?
C18 C17 C16 126.5(11) . . ?
N1 C17 C16 115.8(10) . . ?
C15 C16 C11 123.0(13) . . ?
C15 C16 C17 124.1(12) . . ?
C11 C16 C17 112.9(11) . . ?
C16 C15 C14 120.3(13) . . ?
C16 C15 H13 119.8 . . ?
C14 C15 H13 119.8 . . ?
C13 C14 C15 118.2(13) . . ?
C13 C14 H14 120.9 . . ?
C15 C14 H14 120.9 . . ?
C12 C13 C14 119.8(13) . . ?
C12 C13 H15 120.1 . . ?
C14 C13 H15 120.1 . . ?
C11 C12 C13 123.6(12) . . ?
C11 C12 H16 118.2 . . ?
C13 C12 H16 118.2 . . ?
C3 C8 H17A 109.5 . . ?
C3 C8 H17B 109.5 . . ?
H17A C8 H17B 109.5 . . ?
C3 C8 H17C 109.5 . . ?
H17A C8 H17C 109.5 . . ?
H17B C8 H17C 109.5 . . ?
C4 C9 H18A 109.5 . . ?
C4 C9 H18B 109.5 . . ?
H18A C9 H18B 109.5 . . ?
C4 C9 H18C 109.5 . . ?
H18A C9 H18C 109.5 . . ?
H18B C9 H18C 109.5 . . ?
C5 C10 H19A 109.5 . . ?
C5 C10 H19B 109.5 . . ?
H19A C10 H19B 109.5 . . ?
C5 C10 H19C 109.5 . . ?
H19A C10 H19C 109.5 . . ?
H19B C10 H19C 109.5 . . ?
C1 C6 H20A 109.5 . . ?
C1 C6 H20B 109.5 . . ?
H20A C6 H20B 109.5 . . ?
C1 C6 H20C 109.5 . . ?
H20A C6 H20C 109.5 . . ?
H20B C6 H20C 109.5 . . ?
C2 C7 H21A 109.5 . . ?
C2 C7 H21B 109.5 . . ?
H21A C7 H21B 109.5 . . ?
C2 C7 H21C 109.5 . . ?
H21A C7 H21C 109.5 . . ?
H21B C7 H21C 109.5 . . ?

loop_
_geom_bond_atom_site_label_1
_geom_bond_atom_site_label_2
_geom_bond_distance
_geom_bond_site_symmetry_2
_geom_bond_publ_flag
Ir1 C11 2.067(12) . ?
Ir1 N1 2.076(11) . ?
Ir1 C1 2.156(11) . ?
Ir1 C2 2.179(11) . ?
Ir1 C5 2.188(13) . ?
Ir1 C4 2.216(14) . ?
Ir1 C3 2.228(10) . ?
Ir1 Cl1 2.401(3) . ?
N1 C21 1.358(16) . ?
N1 C17 1.420(15) . ?
C3 C2 1.389(16) . ?
C3 C4 1.421(17) . ?
C3 C8 1.498(14) . ?
C4 C5 1.435(17) . ?
C4 C9 1.505(19) . ?
C5 C1 1.441(16) . ?
C5 C10 1.473(15) . ?
C1 C2 1.468(15) . ?
C1 C6 1.512(14) . ?
C2 C7 1.503(16) . ?
C11 C12 1.351(17) . ?
C11 C16 1.424(15) . ?
C21 C20 1.328(15) . ?
C21 H7 0.9500 . ?
C20 C19 1.393(17) . ?
C20 H8 0.9500 . ?
C19 C18 1.349(17) . ?
C19 H9 0.9500 . ?
C18 C17 1.403(16) . ?
C18 H10 0.9500 . ?
C17 C16 1.468(18) . ?
C16 C15 1.339(17) . ?
C15 C14 1.388(19) . ?
C15 H13 0.9500 . ?
C14 C13 1.385(17) . ?
C14 H14 0.9500 . ?
C13 C12 1.378(17) . ?
C13 H15 0.9500 . ?
C12 H16 0.9500 . ?
C8 H17A 0.9800 . ?
C8 H17B 0.9800 . ?
C8 H17C 0.9800 . ?
C9 H18A 0.9800 . ?
C9 H18B 0.9800 . ?
C9 H18C 0.9800 . ?
C10 H19A 0.9800 . ?
C10 H19B 0.9800 . ?
C10 H19C 0.9800 . ?
C6 H20A 0.9800 . ?
C6 H20B 0.9800 . ?
C6 H20C 0.9800 . ?
C7 H21A 0.9800 . ?
C7 H21B 0.9800 . ?
C7 H21C 0.9800 . ?

loop_
_geom_torsion_atom_site_label_1
_geom_torsion_atom_site_label_2
_geom_torsion_atom_site_label_3
_geom_torsion_atom_site_label_4
_geom_torsion
_geom_torsion_site_symmetry_1
_geom_torsion_site_symmetry_2
_geom_torsion_site_symmetry_3
_geom_torsion_site_symmetry_4
_geom_torsion_publ_flag
C11 Ir1 N1 C21 176.0(11) . . . . ?
C1 Ir1 N1 C21 -87.7(11) . . . . ?
C2 Ir1 N1 C21 -80.9(17) . . . . ?
C5 Ir1 N1 C21 -54.5(11) . . . . ?
C4 Ir1 N1 C21 -17.3(11) . . . . ?
C3 Ir1 N1 C21 -1.8(14) . . . . ?
Cl1 Ir1 N1 C21 89.4(10) . . . . ?
C11 Ir1 N1 C17 3.6(8) . . . . ?
C1 Ir1 N1 C17 99.9(8) . . . . ?
C2 Ir1 N1 C17 106.7(14) . . . . ?
C5 Ir1 N1 C17 133.1(8) . . . . ?
C4 Ir1 N1 C17 170.3(8) . . . . ?
C3 Ir1 N1 C17 -174.2(7) . . . . ?
Cl1 Ir1 N1 C17 -83.0(8) . . . . ?
C11 Ir1 C3 C2 37.8(9) . . . . ?
N1 Ir1 C3 C2 -145.3(7) . . . . ?
C1 Ir1 C3 C2 -39.5(7) . . . . ?
C5 Ir1 C3 C2 -83.0(7) . . . . ?
C4 Ir1 C3 C2 -120.6(10) . . . . ?
Cl1 Ir1 C3 C2 124.9(7) . . . . ?
C11 Ir1 C3 C4 158.4(7) . . . . ?
N1 Ir1 C3 C4 -24.7(10) . . . . ?
C1 Ir1 C3 C4 81.1(7) . . . . ?
C2 Ir1 C3 C4 120.6(10) . . . . ?
C5 Ir1 C3 C4 37.6(7) . . . . ?
Cl1 Ir1 C3 C4 -114.5(7) . . . . ?
C11 Ir1 C3 C8 -82.1(12) . . . . ?
N1 Ir1 C3 C8 94.8(12) . . . . ?
C1 Ir1 C3 C8 -159.4(13) . . . . ?
C2 Ir1 C3 C8 -119.9(14) . . . . ?
C5 Ir1 C3 C8 157.1(13) . . . . ?
C4 Ir1 C3 C8 119.5(14) . . . . ?
Cl1 Ir1 C3 C8 5.1(11) . . . . ?
C2 C3 C4 C5 -1.7(14) . . . . ?
C8 C3 C4 C5 177.7(10) . . . . ?
Ir1 C3 C4 C5 -60.8(8) . . . . ?
C2 C3 C4 C9 -174.5(12) . . . . ?
C8 C3 C4 C9 4.9(19) . . . . ?
Ir1 C3 C4 C9 126.5(13) . . . . ?
C2 C3 C4 Ir1 59.1(8) . . . . ?
C8 C3 C4 Ir1 -121.6(10) . . . . ?
C11 Ir1 C4 C3 -73.6(17) . . . . ?
N1 Ir1 C4 C3 165.1(6) . . . . ?
C1 Ir1 C4 C3 -79.7(7) . . . . ?
C2 Ir1 C4 C3 -35.3(6) . . . . ?
C5 Ir1 C4 C3 -118.0(10) . . . . ?
Cl1 Ir1 C4 C3 71.5(7) . . . . ?
C11 Ir1 C4 C5 44.4(18) . . . . ?
N1 Ir1 C4 C5 -76.9(8) . . . . ?
C1 Ir1 C4 C5 38.3(6) . . . . ?
C2 Ir1 C4 C5 82.7(7) . . . . ?
C3 Ir1 C4 C5 118.0(10) . . . . ?
Cl1 Ir1 C4 C5 -170.5(6) . . . . ?
C11 Ir1 C4 C9 164.3(13) . . . . ?
N1 Ir1 C4 C9 43.0(12) . . . . ?
C1 Ir1 C4 C9 158.2(13) . . . . ?
C2 Ir1 C4 C9 -157.4(13) . . . . ?
C5 Ir1 C4 C9 119.9(14) . . . . ?
C3 Ir1 C4 C9 -122.1(14) . . . . ?
Cl1 Ir1 C4 C9 -50.6(12) . . . . ?
C3 C4 C5 C1 1.2(14) . . . . ?
C9 C4 C5 C1 174.0(12) . . . . ?
Ir1 C4 C5 C1 -60.8(9) . . . . ?
C3 C4 C5 C10 -175.6(12) . . . . ?
C9 C4 C5 C10 -3(2) . . . . ?
Ir1 C4 C5 C10 122.5(13) . . . . ?
C3 C4 C5 Ir1 62.0(9) . . . . ?
C9 C4 C5 Ir1 -125.2(13) . . . . ?
C11 Ir1 C5 C4 -166.0(7) . . . . ?
N1 Ir1 C5 C4 111.9(7) . . . . ?
C1 Ir1 C5 C4 -117.1(9) . . . . ?
C2 Ir1 C5 C4 -77.8(7) . . . . ?
C3 Ir1 C5 C4 -36.8(7) . . . . ?
Cl1 Ir1 C5 C4 15.5(10) . . . . ?
C11 Ir1 C5 C1 -48.8(8) . . . . ?
N1 Ir1 C5 C1 -130.9(6) . . . . ?
C2 Ir1 C5 C1 39.3(6) . . . . ?
C4 Ir1 C5 C1 117.1(9) . . . . ?
C3 Ir1 C5 C1 80.3(6) . . . . ?
Cl1 Ir1 C5 C1 132.6(6) . . . . ?
C11 Ir1 C5 C10 69.5(13) . . . . ?
N1 Ir1 C5 C10 -12.6(12) . . . . ?
C1 Ir1 C5 C10 118.4(14) . . . . ?
C2 Ir1 C5 C10 157.7(13) . . . . ?
C4 Ir1 C5 C10 -124.5(15) . . . . ?
C3 Ir1 C5 C10 -161.3(13) . . . . ?
Cl1 Ir1 C5 C10 -109.0(11) . . . . ?
C4 C5 C1 C2 -0.3(14) . . . . ?
C10 C5 C1 C2 176.6(10) . . . . ?
Ir1 C5 C1 C2 -62.7(8) . . . . ?
C4 C5 C1 C6 -176.0(10) . . . . ?
C10 C5 C1 C6 1(2) . . . . ?
Ir1 C5 C1 C6 121.5(12) . . . . ?
C4 C5 C1 Ir1 62.5(9) . . . . ?
C10 C5 C1 Ir1 -120.6(12) . . . . ?
C11 Ir1 C1 C5 144.0(6) . . . . ?
N1 Ir1 C1 C5 60.3(7) . . . . ?
C2 Ir1 C1 C5 -116.0(9) . . . . ?
C4 Ir1 C1 C5 -37.6(6) . . . . ?
C3 Ir1 C1 C5 -79.4(7) . . . . ?
Cl1 Ir1 C1 C5 -113.7(8) . . . . ?
C11 Ir1 C1 C2 -99.9(7) . . . . ?
N1 Ir1 C1 C2 176.3(7) . . . . ?
C5 Ir1 C1 C2 116.0(9) . . . . ?
C4 Ir1 C1 C2 78.4(7) . . . . ?
C3 Ir1 C1 C2 36.6(7) . . . . ?
Cl1 Ir1 C1 C2 2.3(11) . . . . ?
C11 Ir1 C1 C6 19.4(11) . . . . ?
N1 Ir1 C1 C6 -64.3(11) . . . . ?
C2 Ir1 C1 C6 119.4(13) . . . . ?
C5 Ir1 C1 C6 -124.6(12) . . . . ?
C4 Ir1 C1 C6 -162.2(11) . . . . ?
C3 Ir1 C1 C6 156.0(12) . . . . ?
Cl1 Ir1 C1 C6 121.7(8) . . . . ?
C4 C3 C2 C1 1.5(13) . . . . ?
C8 C3 C2 C1 -177.8(10) . . . . ?
Ir1 C3 C2 C1 61.3(7) . . . . ?
C4 C3 C2 C7 170.1(12) . . . . ?
C8 C3 C2 C7 -9.2(19) . . . . ?
Ir1 C3 C2 C7 -130.1(12) . . . . ?
C4 C3 C2 Ir1 -59.8(8) . . . . ?
C8 C3 C2 Ir1 120.8(11) . . . . ?
C5 C1 C2 C3 -0.8(13) . . . . ?
C6 C1 C2 C3 175.2(10) . . . . ?
Ir1 C1 C2 C3 -64.0(8) . . . . ?
C5 C1 C2 C7 -169.6(11) . . . . ?
C6 C1 C2 C7 6.4(17) . . . . ?
Ir1 C1 C2 C7 127.2(11) . . . . ?
C5 C1 C2 Ir1 63.3(9) . . . . ?
C6 C1 C2 Ir1 -120.8(10) . . . . ?
C11 Ir1 C2 C3 -154.0(7) . . . . ?
N1 Ir1 C2 C3 107.4(14) . . . . ?
C1 Ir1 C2 C3 116.7(10) . . . . ?
C5 Ir1 C2 C3 78.3(8) . . . . ?
C4 Ir1 C2 C3 35.8(7) . . . . ?
Cl1 Ir1 C2 C3 -62.1(7) . . . . ?
C11 Ir1 C2 C1 89.3(7) . . . . ?
N1 Ir1 C2 C1 -9.3(17) . . . . ?
C5 Ir1 C2 C1 -38.4(7) . . . . ?
C4 Ir1 C2 C1 -80.9(7) . . . . ?
C3 Ir1 C2 C1 -116.7(10) . . . . ?
Cl1 Ir1 C2 C1 -178.8(6) . . . . ?
C11 Ir1 C2 C7 -29.6(12) . . . . ?
N1 Ir1 C2 C7 -128.2(14) . . . . ?
C1 Ir1 C2 C7 -118.9(14) . . . . ?
C5 Ir1 C2 C7 -157.3(12) . . . . ?
C4 Ir1 C2 C7 160.2(13) . . . . ?
C3 Ir1 C2 C7 124.4(14) . . . . ?
Cl1 Ir1 C2 C7 62.3(11) . . . . ?
N1 Ir1 C11 C12 -176.3(11) . . . . ?
C1 Ir1 C11 C12 64.5(11) . . . . ?
C2 Ir1 C11 C12 24.1(11) . . . . ?
C5 Ir1 C11 C12 93.2(11) . . . . ?
C4 Ir1 C11 C12 59(2) . . . . ?
C3 Ir1 C11 C12 1.9(13) . . . . ?
Cl1 Ir1 C11 C12 -87.7(10) . . . . ?
N1 Ir1 C11 C16 -0.5(8) . . . . ?
C1 Ir1 C11 C16 -119.7(8) . . . . ?
C2 Ir1 C11 C16 -160.1(8) . . . . ?
C5 Ir1 C11 C16 -91.0(9) . . . . ?
C4 Ir1 C11 C16 -125.2(15) . . . . ?
C3 Ir1 C11 C16 177.7(7) . . . . ?
Cl1 Ir1 C11 C16 88.1(8) . . . . ?
C17 N1 C21 C20 -3.8(17) . . . . ?
Ir1 N1 C21 C20 -176.0(9) . . . . ?
N1 C21 C20 C19 2.0(18) . . . . ?
C21 C20 C19 C18 -0.2(18) . . . . ?
C20 C19 C18 C17 0.5(18) . . . . ?
C19 C18 C17 N1 -2.2(17) . . . . ?
C19 C18 C17 C16 -178.8(11) . . . . ?
C21 N1 C17 C18 3.8(15) . . . . ?
Ir1 N1 C17 C18 176.8(8) . . . . ?
C21 N1 C17 C16 -179.3(10) . . . . ?
Ir1 N1 C17 C16 -6.2(12) . . . . ?
C12 C11 C16 C15 -2.3(16) . . . . ?
Ir1 C11 C16 C15 -178.7(9) . . . . ?
C12 C11 C16 C17 173.7(10) . . . . ?
Ir1 C11 C16 C17 -2.6(12) . . . . ?
C18 C17 C16 C15 -1.6(19) . . . . ?
N1 C17 C16 C15 -178.3(10) . . . . ?
C18 C17 C16 C11 -177.7(10) . . . . ?
N1 C17 C16 C11 5.7(14) . . . . ?
C11 C16 C15 C14 0.7(18) . . . . ?
C17 C16 C15 C14 -175.0(11) . . . . ?
C16 C15 C14 C13 0.8(19) . . . . ?
C15 C14 C13 C12 -0.6(19) . . . . ?
C16 C11 C12 C13 2.6(17) . . . . ?
Ir1 C11 C12 C13 178.5(9) . . . . ?
C14 C13 C12 C11 -1.3(19) . . . . ?
